data_4508658
loop_
_publ_author_name
'Kumar, D. Krishna'
'Das, Amitava'
'Dastidar, Parthasarathi'

_publ_section_title
;
 One-Dimensional Chains, Two-Dimensional Corrugated Sheets Having a
 Cross-Linked Helix in Metal&#x2212;Organic Frameworks:&#x2009; Exploring
 Hydrogen-Bond Capable Backbones and Ligating Topologies in Mixed Ligand
 Systems
;
_journal_issue 8
_journal_name_full 'Crystal Growth &amp; Design'
_journal_page_first 1903
_journal_paper_doi 10.1021/cg0600344
_journal_volume 6
_journal_year 2006
_chemical_formula_sum 'C15 H19 Co N3 O9'
_chemical_formula_weight 444.26
_chemical_name_systematic
; 
 ? 
;
_space_group_IT_number 2
_symmetry_cell_setting triclinic
_symmetry_space_group_name_Hall '-P 1'
_symmetry_space_group_name_H-M 'P -1'
_atom_sites_solution_hydrogens geom
_atom_sites_solution_primary direct
_atom_sites_solution_secondary difmap
_audit_creation_method SHELXL-97
_cell_angle_alpha 104.831(2)
_cell_angle_beta 95.276(3)
_cell_angle_gamma 90.161(3)
_cell_formula_units_Z 2
_cell_length_a 7.8921(11)
_cell_length_b 10.2130(14)
_cell_length_c 11.6733(15)
_cell_measurement_temperature 100(2)
_cell_volume 905.4(2)
_computing_cell_refinement 'BRUKER AXS SMART 3'
_computing_data_collection 'BRUKER AXS SMART 3'
_computing_data_reduction 'BRUKER AXS SAINT'
_computing_molecular_graphics 'PLATON, 'MERCURY 1.3'
_computing_structure_refinement 'SHELXL-97 (Sheldrick, 1997)'
_computing_structure_solution 'SHELXS-97 (Sheldrick, 1990)'
_diffrn_ambient_temperature 100(2)
_diffrn_detector_area_resol_mean 0.3
_diffrn_measured_fraction_theta_full 0.854
_diffrn_measured_fraction_theta_max 0.854
_diffrn_measurement_device_type 'BRUKER SMART CCD AREA DETECTOR'
_diffrn_measurement_method PHI-OMEGA
_diffrn_radiation_monochromator graphite
_diffrn_radiation_source 'fine-focus sealed tube'
_diffrn_radiation_type MoK\a
_diffrn_radiation_wavelength 0.71073
_diffrn_reflns_av_R_equivalents 0.0271
_diffrn_reflns_av_sigmaI/netI 0.0977
_diffrn_reflns_limit_h_max 10
_diffrn_reflns_limit_h_min -3
_diffrn_reflns_limit_k_max 13
_diffrn_reflns_limit_k_min -12
_diffrn_reflns_limit_l_max 14
_diffrn_reflns_limit_l_min -15
_diffrn_reflns_number 5123
_diffrn_reflns_theta_full 28.29
_diffrn_reflns_theta_max 28.29
_diffrn_reflns_theta_min 1.81
_exptl_absorpt_coefficient_mu 1.004
_exptl_absorpt_correction_type SADABS
_exptl_crystal_colour PINK
_exptl_crystal_density_diffrn 1.630
_exptl_crystal_density_method 'not measured'
_exptl_crystal_description PLATE
_exptl_crystal_F_000 458
_exptl_crystal_size_max 0.67
_exptl_crystal_size_mid 0.34
_exptl_crystal_size_min 0.22
_refine_diff_density_max 1.022
_refine_diff_density_min -0.772
_refine_diff_density_rms 0.138
_refine_ls_extinction_method none
_refine_ls_goodness_of_fit_ref 1.065
_refine_ls_hydrogen_treatment mixed
_refine_ls_matrix_type full
_refine_ls_number_parameters 278
_refine_ls_number_reflns 3845
_refine_ls_number_restraints 0
_refine_ls_restrained_S_all 1.065
_refine_ls_R_factor_all 0.1169
_refine_ls_R_factor_gt 0.0710
_refine_ls_shift/su_max 0.019
_refine_ls_shift/su_mean 0.001
_refine_ls_structure_factor_coef Fsqd
_refine_ls_weighting_details 'calc w=1/[\s^2^(Fo^2^)+(0.0447P)^2^+6.3137P] where P=(Fo^2^+2Fc^2^)/3'
_refine_ls_weighting_scheme calc
_refine_ls_wR_factor_gt 0.1620
_refine_ls_wR_factor_ref 0.2042
_reflns_number_gt 2374
_reflns_number_total 3845
_reflns_threshold_expression >2sigma(I)
_cod_data_source_file cg0600344sup4.cif
_cod_data_source_block kkb370dm
_cod_depositor_comments
;
The following automatic conversions were performed:

'_symmetry_cell_setting' value 'TRICLINIC' changed to 'triclinic'
according to /home/saulius/struct/CIF-dictionaries/cif_core.dic
dictionary named 'cif_core.dic' version 2.4.2 from 2011-04-26.

Automatic conversion script
Id: cif_fix_values 1891 2012-01-12 08:04:46Z andrius 
;
_cod_original_sg_symbol_H-M P-1
_cod_database_code 4508658

loop_
_symmetry_equiv_pos_as_xyz
'x, y, z'
'-x, -y, -z'

loop_
_atom_site_label
_atom_site_type_symbol
_atom_site_fract_x
_atom_site_fract_y
_atom_site_fract_z
_atom_site_U_iso_or_equiv
_atom_site_adp_type
_atom_site_occupancy
_atom_site_symmetry_multiplicity
_atom_site_calc_flag
_atom_site_refinement_flags
Co1 Co 0.0000 1.5000 0.5000 0.0249(3) Uani 1 2 d S
Co2 Co 0.5000 0.5000 0.0000 0.0246(3) Uani 1 2 d S
C4 C 0.1291(9) 1.1117(7) 0.1646(6) 0.0294(15) Uani 1 1 d .
N1 N 0.0264(8) 1.3260(6) 0.3464(5) 0.0312(13) Uani 1 1 d .
C2 C 0.0411(10) 1.3369(7) 0.2354(7) 0.0399(19) Uani 1 1 d .
H2 H 0.0138 1.4194 0.2193 0.048 Uiso 1 1 calc R
C3 C 0.0926(10) 1.2372(7) 0.1445(7) 0.0361(17) Uani 1 1 d .
H3 H 0.1031 1.2529 0.0704 0.043 Uiso 1 1 calc R
C5 C 0.1115(11) 1.0969(7) 0.2775(7) 0.043(2) Uani 1 1 d .
H5 H 0.1349 1.0146 0.2950 0.051 Uiso 1 1 calc R
C6 C 0.0599(12) 1.2030(8) 0.3630(7) 0.045(2) Uani 1 1 d .
H6 H 0.0471 1.1892 0.4375 0.054 Uiso 1 1 calc R
N7 N 0.1907(7) 1.0021(5) 0.0811(5) 0.0302(13) Uani 1 1 d .
H7 H 0.1893 0.9250 0.0980 0.036 Uiso 1 1 calc R
C8 C 0.2527(8) 1.0042(7) -0.0242(6) 0.0279(15) Uani 1 1 d .
O9 O 0.2421(7) 1.1008(5) -0.0664(5) 0.0424(14) Uani 1 1 d .
C10 C 0.3380(9) 0.8782(6) -0.0842(6) 0.0274(15) Uani 1 1 d .
C11 C 0.3776(10) 0.8640(7) -0.2001(7) 0.0360(17) Uani 1 1 d .
H11 H 0.3514 0.9316 -0.2386 0.043 Uiso 1 1 calc R
C12 C 0.4562(10) 0.7488(7) -0.2576(7) 0.0373(18) Uani 1 1 d .
H12 H 0.4875 0.7390 -0.3341 0.045 Uiso 1 1 calc R
C13 C 0.4883(9) 0.6467(7) -0.1988(6) 0.0313(16) Uani 1 1 d .
H13 H 0.5365 0.5672 -0.2391 0.038 Uiso 1 1 calc R
N14 N 0.4520(8) 0.6594(5) -0.0865(5) 0.0306(13) Uani 1 1 d .
C15 C 0.3827(8) 0.7736(6) -0.0314(6) 0.0248(14) Uani 1 1 d .
H15 H 0.3626 0.7848 0.0477 0.030 Uiso 1 1 calc R
O16 O 0.2438(6) 0.5021(5) 0.0385(5) 0.0316(11) Uani 1 1 d .
H16B H 0.2164 0.5805 0.0657 0.047 Uiso 1 1 calc R
O17 O 0.4518(6) 0.3503(5) -0.1619(4) 0.0294(11) Uani 1 1 d .
C18 C 0.3105(9) 0.3064(6) -0.2143(6) 0.0289(15) Uani 1 1 d .
O19 O 0.1695(6) 0.3592(5) -0.1896(4) 0.0333(11) Uani 1 1 d .
C20 C 0.3022(9) 0.1836(7) -0.3166(6) 0.0306(16) Uani 1 1 d .
H20 H 0.2132 0.1214 -0.3232 0.037 Uiso 1 1 calc R
C22 C 0.5598(8) 0.2421(7) -0.4052(6) 0.0266(14) Uani 1 1 d .
C21 C 0.4104(9) 0.1558(7) -0.3983(7) 0.0342(17) Uani 1 1 d .
H21 H 0.3919 0.0750 -0.4572 0.041 Uiso 1 1 calc R
O23 O 0.7047(6) 0.1966(5) -0.3904(5) 0.0420(13) Uani 1 1 d .
O24 O 0.5304(7) 0.3521(5) -0.4311(5) 0.0435(14) Uani 1 1 d .
O25 O 0.8650(8) 0.2440(6) 0.8397(6) 0.0364(13) Uani 1 1 d .
O26 O 0.2620(6) 1.5049(5) 0.5320(6) 0.0400(13) Uani 1 1 d .
H26 H 0.2925 1.4365 0.5518 0.060 Uiso 1 1 calc R
O27 O 0.0318(6) 1.6363(5) 0.3932(4) 0.0295(11) Uani 1 1 d .
H27B H 0.1211 1.6802 0.4165 0.044 Uiso 1 1 calc R
H27A H -0.027(10) 1.650(8) 0.320(8) 0.050 Uiso 1 1 d .
H26A H 0.326(17) 1.563(13) 0.502(12) 0.12(5) Uiso 1 1 d .
H16A H 0.214(8) 0.480(6) -0.028(6) 0.009(17) Uiso 1 1 d .
H25 H 0.802(11) 0.241(8) 0.783(8) 0.04(3) Uiso 1 1 d .
H25A H 0.958(13) 0.259(10) 0.840(9) 0.06(4) Uiso 1 1 d .

loop_
_atom_site_aniso_label
_atom_site_aniso_U_11
_atom_site_aniso_U_22
_atom_site_aniso_U_33
_atom_site_aniso_U_23
_atom_site_aniso_U_13
_atom_site_aniso_U_12
Co1 0.0271(7) 0.0219(6) 0.0256(7) 0.0064(5) 0.0012(5) 0.0059(5)
Co2 0.0270(7) 0.0216(6) 0.0246(7) 0.0048(5) 0.0028(5) 0.0064(5)
C4 0.028(3) 0.025(3) 0.034(4) 0.005(3) 0.004(3) 0.004(3)
N1 0.036(3) 0.025(3) 0.032(3) 0.008(3) 0.005(3) 0.005(3)
C2 0.054(5) 0.027(4) 0.038(5) 0.008(3) 0.003(4) 0.016(3)
C3 0.052(5) 0.030(4) 0.028(4) 0.009(3) 0.006(3) 0.013(3)
C5 0.071(6) 0.025(4) 0.036(5) 0.011(3) 0.017(4) 0.014(4)
C6 0.075(6) 0.031(4) 0.033(5) 0.011(3) 0.017(4) 0.010(4)
N7 0.041(3) 0.021(3) 0.029(3) 0.005(2) 0.011(3) 0.009(2)
C8 0.030(4) 0.024(3) 0.029(4) 0.007(3) 0.002(3) 0.005(3)
O9 0.062(4) 0.026(3) 0.044(3) 0.016(2) 0.016(3) 0.012(2)
C10 0.031(4) 0.022(3) 0.029(4) 0.005(3) 0.003(3) 0.005(3)
C11 0.043(4) 0.029(4) 0.039(5) 0.013(3) 0.003(3) 0.005(3)
C12 0.054(5) 0.037(4) 0.028(4) 0.014(3) 0.019(4) 0.010(4)
C13 0.038(4) 0.025(3) 0.029(4) 0.002(3) 0.009(3) 0.003(3)
N14 0.041(3) 0.022(3) 0.027(3) 0.004(2) 0.000(3) 0.011(3)
C15 0.022(3) 0.030(3) 0.028(4) 0.013(3) 0.019(3) -0.001(3)
O16 0.032(3) 0.033(3) 0.028(3) 0.004(2) 0.004(2) 0.006(2)
O17 0.030(3) 0.030(2) 0.027(3) 0.005(2) 0.000(2) 0.002(2)
C18 0.038(4) 0.021(3) 0.028(4) 0.010(3) -0.003(3) 0.005(3)
O19 0.025(2) 0.036(3) 0.036(3) 0.004(2) 0.002(2) 0.008(2)
C20 0.031(4) 0.024(3) 0.036(4) 0.006(3) 0.004(3) 0.002(3)
C22 0.026(3) 0.030(4) 0.024(4) 0.005(3) 0.007(3) 0.003(3)
C21 0.039(4) 0.026(4) 0.031(4) 0.000(3) -0.005(3) 0.007(3)
O23 0.032(3) 0.040(3) 0.055(4) 0.014(3) 0.003(3) 0.010(2)
O24 0.037(3) 0.044(3) 0.060(4) 0.030(3) 0.013(3) 0.011(2)
O25 0.032(3) 0.039(3) 0.041(4) 0.015(3) 0.007(3) 0.002(3)
O26 0.028(3) 0.037(3) 0.058(4) 0.022(3) 0.001(3) 0.009(2)
O27 0.029(3) 0.034(3) 0.030(3) 0.015(2) 0.002(2) -0.004(2)

loop_
_atom_type_symbol
_atom_type_description
_atom_type_scat_dispersion_real
_atom_type_scat_dispersion_imag
_atom_type_scat_source
C C 0.0033 0.0016 'International Tables Vol C Tables 4.2.6.8 and 6.1.1.4'
H H 0.0000 0.0000 'International Tables Vol C Tables 4.2.6.8 and 6.1.1.4'
N N 0.0061 0.0033 'International Tables Vol C Tables 4.2.6.8 and 6.1.1.4'
O O 0.0106 0.0060 'International Tables Vol C Tables 4.2.6.8 and 6.1.1.4'
Co Co 0.3494 0.9721 'International Tables Vol C Tables 4.2.6.8 and 6.1.1.4'

loop_
_geom_angle_atom_site_label_1
_geom_angle_atom_site_label_2
_geom_angle_atom_site_label_3
_geom_angle
_geom_angle_site_symmetry_1
_geom_angle_site_symmetry_3
O26 Co1 O26 180.000(1) 2_586 .
O26 Co1 O27 92.9(2) 2_586 .
O26 Co1 O27 87.1(2) . .
O26 Co1 O27 87.1(2) 2_586 2_586
O26 Co1 O27 92.9(2) . 2_586
O27 Co1 O27 180.00(16) . 2_586
O26 Co1 N1 92.6(2) 2_586 .
O26 Co1 N1 87.4(2) . .
O27 Co1 N1 90.6(2) . .
O27 Co1 N1 89.4(2) 2_586 .
O26 Co1 N1 87.4(2) 2_586 2_586
O26 Co1 N1 92.6(2) . 2_586
O27 Co1 N1 89.4(2) . 2_586
O27 Co1 N1 90.6(2) 2_586 2_586
N1 Co1 N1 180.0(3) . 2_586
O17 Co2 O17 180.00(19) . 2_665
O17 Co2 O16 86.5(2) . 2_665
O17 Co2 O16 93.5(2) 2_665 2_665
O17 Co2 O16 93.5(2) . .
O17 Co2 O16 86.5(2) 2_665 .
O16 Co2 O16 180.0 2_665 .
O17 Co2 N14 91.9(2) . .
O17 Co2 N14 88.1(2) 2_665 .
O16 Co2 N14 90.0(2) 2_665 .
O16 Co2 N14 90.0(2) . .
O17 Co2 N14 88.1(2) . 2_665
O17 Co2 N14 91.9(2) 2_665 2_665
O16 Co2 N14 90.0(2) 2_665 2_665
O16 Co2 N14 90.0(2) . 2_665
N14 Co2 N14 180.0(2) . 2_665
C5 C4 C3 117.1(7) . .
C5 C4 N7 118.1(6) . .
C3 C4 N7 124.8(7) . .
C6 N1 C2 114.6(6) . .
C6 N1 Co1 120.3(5) . .
C2 N1 Co1 124.0(5) . .
N1 C2 C3 125.4(7) . .
N1 C2 H2 117.3 . .
C3 C2 H2 117.3 . .
C2 C3 C4 118.7(7) . .
C2 C3 H3 120.6 . .
C4 C3 H3 120.6 . .
C6 C5 C4 120.0(7) . .
C6 C5 H5 120.0 . .
C4 C5 H5 120.0 . .
N1 C6 C5 124.1(7) . .
N1 C6 H6 117.9 . .
C5 C6 H6 117.9 . .
C8 N7 C4 127.3(6) . .
C8 N7 H7 116.3 . .
C4 N7 H7 116.3 . .
O9 C8 N7 123.3(6) . .
O9 C8 C10 121.5(6) . .
N7 C8 C10 115.2(5) . .
C11 C10 C15 117.3(6) . .
C11 C10 C8 118.2(6) . .
C15 C10 C8 124.5(6) . .
C12 C11 C10 119.4(6) . .
C12 C11 H11 120.3 . .
C10 C11 H11 120.3 . .
C11 C12 C13 118.9(7) . .
C11 C12 H12 120.6 . .
C13 C12 H12 120.6 . .
N14 C13 C12 122.4(6) . .
N14 C13 H13 118.8 . .
C12 C13 H13 118.8 . .
C15 N14 C13 117.5(6) . .
C15 N14 Co2 121.1(4) . .
C13 N14 Co2 121.4(4) . .
N14 C15 C10 124.4(6) . .
N14 C15 H15 117.8 . .
C10 C15 H15 117.8 . .
Co2 O16 H16B 109.5 . .
Co2 O16 H16A 91(5) . .
H16B O16 H16A 109.1 . .
C18 O17 Co2 127.3(5) . .
O17 C18 O19 125.2(6) . 1
O17 C18 O19 125.2(6) . .
O19 C18 O19 0.0(7) 1 .
O17 C18 C20 119.1(6) . .
O19 C18 C20 115.6(6) 1 .
O19 C18 C20 115.6(6) . .
O19 O19 C18 0(10) 1 .
C21 C20 C18 125.4(7) . .
C21 C20 H20 117.3 . .
C18 C20 H20 117.3 . .
O23 C22 O24 124.8(6) . .
O23 C22 C21 117.7(6) . .
O24 C22 C21 117.4(6) . .
C20 C21 C22 125.9(7) . .
C20 C21 H21 117.0 . .
C22 C21 H21 117.0 . .
H25 O25 H25A 121(10) . .
Co1 O26 H26 109.5 . .
Co1 O26 H26A 119(8) . .
H26 O26 H26A 128.4 . .
Co1 O27 H27B 109.5 . .
Co1 O27 H27A 135(5) . .
H27B O27 H27A 115.3 . .

loop_
_geom_bond_atom_site_label_1
_geom_bond_atom_site_label_2
_geom_bond_distance
_geom_bond_site_symmetry_2
Co1 O26 2.066(5) 2_586
Co1 O26 2.066(5) .
Co1 O27 2.121(4) .
Co1 O27 2.121(4) 2_586
Co1 N1 2.204(6) .
Co1 N1 2.204(6) 2_586
Co2 O17 2.107(5) .
Co2 O17 2.107(5) 2_665
Co2 O16 2.110(5) 2_665
Co2 O16 2.110(5) .
Co2 N14 2.142(5) .
Co2 N14 2.142(5) 2_665
C4 C5 1.383(10) .
C4 C3 1.387(9) .
C4 N7 1.404(9) .
N1 C6 1.343(9) .
N1 C2 1.344(10) .
C2 C3 1.363(10) .
C2 H2 0.9300 .
C3 H3 0.9300 .
C5 C6 1.363(11) .
C5 H5 0.9300 .
C6 H6 0.9300 .
N7 C8 1.370(9) .
N7 H7 0.8600 .
C8 O9 1.210(8) .
C8 C10 1.493(9) .
C10 C11 1.388(10) .
C10 C15 1.394(9) .
C11 C12 1.376(10) .
C11 H11 0.9300 .
C12 C13 1.399(9) .
C12 H12 0.9300 .
C13 N14 1.343(9) .
C13 H13 0.9300 .
N14 C15 1.326(8) .
C15 H15 0.9300 .
O16 H16B 0.8200 .
O16 H16A 0.76(7) .
O17 C18 1.245(8) .
C18 O19 1.263(8) 1
C18 O19 1.263(8) .
C18 C20 1.490(10) .
O19 O19 0.000(9) 1
C20 C21 1.317(10) .
C20 H20 0.9300 .
C22 O23 1.249(8) .
C22 O24 1.253(8) .
C22 C21 1.491(10) .
C21 H21 0.9300 .
O25 H25 0.78(9) .
O25 H25A 0.75(10) .
O26 H26 0.8200 .
O26 H26A 0.94(14) .
O27 H27B 0.8200 .
O27 H27A 0.97(9) .

loop_
_geom_hbond_atom_site_label_D
_geom_hbond_atom_site_label_H
_geom_hbond_atom_site_label_A
_geom_hbond_distance_DH
_geom_hbond_distance_HA
_geom_hbond_distance_DA
_geom_hbond_angle_DHA
_geom_hbond_site_symmetry_A
N7 H7 O25 0.86 2.09 2.937(8) 166.2 2_666
O16 H16B O25 0.82 1.99 2.799(8) 167.8 2_666
O25 H25 O23 0.78(9) 2.03(9) 2.785(9) 161(8) 1_556
O25 H25A O19 0.75(10) 2.06(11) 2.760(8) 156(10) 1_656
O26 H26 O24 0.82 2.08 2.702(7) 132.2 1_566
O26 H26A O24 0.94(14) 1.80(14) 2.725(8) 170(12) 2_675
O27 H27A O19 0.97(9) 1.79(9) 2.746(7) 166(7) 2_575
O27 H27B O23 0.82 1.96 2.695(7) 149.2 2_675
C15 H15 O25 0.93 2.38 3.142(8) 138.9 2_666
O16 H16A O19 0.76(7) 1.98(7) 2.698(8) 158(6) 1
